data_4511303
loop_
_publ_author_name
'Novakovi\'c, Sladjana B.'
'Fraisse, Bernard'
'Bogdanovi\'c, Goran A.'
'Spasojevi\'c-de Bir\'e, Anne'

_publ_contact_author
;
Goran Bogdanovic
Anne Spasojevic-de Bire
;
_publ_section_title
;
 Experimental Charge Density Evidence for the Existence of High
 Polarizability of the Electron Density of the Free Electron Pairs on the
 Sulfur Atom of the Thioureido Group, NH&#x2212;C(S)&#x2212;NH2, Induced
 by N&#x2212;H&#x00B7;&#x00B7;&#x00B7;S and
 C&#x2212;H&#x00B7;&#x00B7;&#x00B7;S Interactions
;
_journal_issue 2
_journal_name_full 'Crystal Growth &amp; Design'
_journal_page_first 191
_journal_paper_doi 10.1021/cg060497+
_journal_volume 7
_journal_year 2007
_chemical_formula_moiety 'C8 H9 N3 O S'
_chemical_formula_sum 'C8 H9 N3 O S'
_chemical_formula_weight 195.24
_chemical_name_common 'Salicyaldehyde Thiosemicarbazone'
_chemical_name_systematic
;
 ?
;
_space_group_IT_number 15
_symmetry_cell_setting monoclinic
_symmetry_space_group_name_Hall '-C 2yc'
_symmetry_space_group_name_H-M 'C 1 2/c 1'
_atom_sites_solution_hydrogens geom
_atom_sites_solution_primary direct
_atom_sites_solution_secondary difmap
_audit_creation_method SHELXL-97
_cell_angle_alpha 90.00
_cell_angle_beta 116.581(3)
_cell_angle_gamma 90.00
_cell_formula_units_Z 8
_cell_length_a 13.9599(6)
_cell_length_b 14.1007(5)
_cell_length_c 10.4394(3)
_cell_measurement_temperature 100(2)
_cell_volume 1837.74(12)
_computing_structure_refinement 'SHELXL-97 (Sheldrick, 1997)'
_diffrn_ambient_temperature 100(2)
_diffrn_measured_fraction_theta_full 1.0
_diffrn_measured_fraction_theta_max 1.0
_diffrn_radiation_monochromator graphite
_diffrn_radiation_source 'fine-focus sealed tube'
_diffrn_radiation_type MoK\a
_diffrn_radiation_wavelength 0.71073
_diffrn_reflns_av_R_equivalents 0.0000
_diffrn_reflns_av_sigmaI/netI 0.0329
_diffrn_reflns_limit_h_max 23
_diffrn_reflns_limit_h_min -30
_diffrn_reflns_limit_k_max 30
_diffrn_reflns_limit_k_min 0
_diffrn_reflns_limit_l_max 22
_diffrn_reflns_limit_l_min 0
_diffrn_reflns_number 10219
_diffrn_reflns_theta_full 51.34
_diffrn_reflns_theta_max 51.34
_diffrn_reflns_theta_min 2.18
_exptl_absorpt_coefficient_mu 0.314
_exptl_absorpt_correction_type none
_exptl_crystal_colour colourless
_exptl_crystal_density_diffrn 1.411
_exptl_crystal_density_method 'not measured'
_exptl_crystal_description prismatic
_exptl_crystal_F_000 816
_exptl_crystal_size_max 0.36
_exptl_crystal_size_mid 0.33
_exptl_crystal_size_min 0.30
_refine_ls_extinction_method none
_refine_ls_goodness_of_fit_ref 1.062
_refine_ls_hydrogen_treatment mixed
_refine_ls_matrix_type full
_refine_ls_number_parameters 154
_refine_ls_number_reflns 5539
_refine_ls_number_restraints 0
_refine_ls_restrained_S_all 1.062
_refine_ls_R_factor_all 0.0401
_refine_ls_R_factor_gt 0.0401
_refine_ls_shift/su_max 0.001
_refine_ls_shift/su_mean 0.000
_refine_ls_structure_factor_coef Fsqd
_refine_ls_weighting_details 'calc w=1/[\s^2^(Fo^2^)+(0.0686P)^2^+0.3212P] where P=(Fo^2^+2Fc^2^)/3'
_refine_ls_weighting_scheme calc
_refine_ls_wR_factor_gt 0.1157
_refine_ls_wR_factor_ref 0.1157
_reflns_number_gt 10219
_reflns_number_total 10219
_reflns_threshold_expression >3sigma(I)
_cod_data_source_file cg060497%2Bsi20060727_040344.cif
_cod_data_source_block mollyend
_cod_original_cell_volume 1837.73(12)
_cod_original_sg_symbol_H-M C2/c
_cod_database_code 4511303

loop_
_symmetry_equiv_pos_as_xyz
'x, y, z'
'-x, y, -z+1/2'
'x+1/2, y+1/2, z'
'-x+1/2, y+1/2, -z+1/2'
'-x, -y, -z'
'x, -y, z-1/2'
'-x+1/2, -y+1/2, -z'
'x+1/2, -y+1/2, z-1/2'

loop_
_atom_site_label
_atom_site_type_symbol
_atom_site_fract_x
_atom_site_fract_y
_atom_site_fract_z
_atom_site_U_iso_or_equiv
_atom_site_adp_type
_atom_site_occupancy
_atom_site_symmetry_multiplicity
_atom_site_calc_flag
S1 S 0.80279(30) 0.39330(15) 0.58726(28) 0.02857(6) Uani 1 1 d
O1 O 0.90655(6) 0.36150(5) 0.07162(7) 0.02057(11) Uani 1 1 d
N1 N 0.84673(4) 0.29962(3) 0.26515(4) 0.01426(9) Uani 1 1 d
N2 N 0.82083(4) 0.30664(4) 0.37671(5) 0.01567(10) Uani 1 1 d
N3 N 0.86071(8) 0.46627(5) 0.39795(8) 0.02375(16) Uani 1 1 d
C1 C 0.83074(4) 0.38969(4) 0.44567(4) 0.01653(11) Uani 1 1 d
C2 C 0.84509(4) 0.21506(3) 0.21635(5) 0.01748(10) Uani 1 1 d
C3 C 0.87215(4) 0.19683(4) 0.09952(4) 0.01685(9) Uani 1 1 d
C4 C 0.86771(4) 0.10310(4) 0.05157(5) 0.02023(12) Uani 1 1 d
C5 C 0.89202(6) 0.08131(6) -0.06013(7) 0.02397(16) Uani 1 1 d
C6 C 0.92196(5) 0.15406(6) -0.12577(6) 0.02370(17) Uani 1 1 d
C7 C 0.92732(5) 0.24765(6) -0.08017(6) 0.02067(14) Uani 1 1 d
C8 C 0.90190(4) 0.26932(4) 0.03145(5) 0.01637(10) Uani 1 1 d
H1 H 0.8847(7) 0.3658(6) 0.1434(9) 0.030(2) Uiso 1 1 d
H2 H 0.8260(7) 0.1549(6) 0.2621(9) 0.035(2) Uiso 1 1 d
H2n H 0.7885(8) 0.2511(7) 0.3997(10) 0.037(2) Uiso 1 1 d
H3a H 0.8761(8) 0.4628(8) 0.3128(11) 0.048(3) Uiso 1 1 d
H3b H 0.8790(7) 0.5258(7) 0.4585(10) 0.044(2) Uiso 1 1 d
H4 H 0.8521(6) 0.0467(5) 0.1097(7) 0.027(2) Uiso 1 1 d
H5 H 0.8877(7) 0.0086(7) -0.095(10) 0.044(2) Uiso 1 1 d
H6 H 0.9445(8) 0.1373(7) -0.2101(10) 0.044(3) Uiso 1 1 d
H7 H 0.9489(7) 0.3055(6) -0.1289(9) 0.038(2) Uiso 1 1 d

loop_
_atom_site_aniso_label
_atom_site_aniso_U_11
_atom_site_aniso_U_22
_atom_site_aniso_U_33
_atom_site_aniso_U_12
_atom_site_aniso_U_13
_atom_site_aniso_U_23
S1 0.0526(5) 0.0199(2) 0.0250(3) 0.0038(3) 0.0281(4) 0.0014(2)
O1 0.0294(3) 0.0221(2) 0.0240(2) 0.0010(2) 0.0171(2) 0.0042(2)
N1 0.0195(2) 0.0192(2) 0.0134(2) 0.0004(2) 0.0092(2) -0.0003(2)
N2 0.0262(2) 0.0189(2) 0.0154(1) 0.0012(2) 0.0130(1) 0.0002(1)
N3 0.0459(4) 0.0225(2) 0.0273(3) -0.0080(3) 0.0267(3) -0.0061(3)
C1 0.0263(2) 0.01953(2) 0.0159(1) 0.0018(2) 0.0127(1) 0.0001(1)
C2 0.0212(2) 0.0184(2) 0.0145(1) 0.0012(2) 0.0103(1) 0.0006(1)
C3 0.0170(2) 0.0202(2) 0.0137(1) 0.0017(1) 0.0080(1) 0.0001(1)
C4 0.0253(3) 0.0222(2) 0.0209(4) 0.0019(4) 0.0128(5) -0.0029(5)
C5 0.0282(3) 0.0318(3) 0.0260(2) 0.0019(2) 0.0162(2) -0.0080(2)
C6 0.0246(2) 0.0421(3) 0.0222(2) 0.0014(2) 0.0155(2) -0.0061(2)
C7 0.0217(2) 0.0369(3) 0.0182(2) 0.0007(2) 0.0130(2) 0.00132(2)
C8 0.01742(2) 0.0246(2) 0.0151(1) 0.0021(1) 0.0092(1) 0.0024(4)

loop_
_atom_type_symbol
_atom_type_description
_atom_type_scat_dispersion_real
_atom_type_scat_dispersion_imag
_atom_type_scat_source
C C 0.0033 0.0016 'International Tables Vol C Tables 4.2.6.8 and 6.1.1.4'
H H 0.0000 0.0000 'International Tables Vol C Tables 4.2.6.8 and 6.1.1.4'
N N 0.0061 0.0033 'International Tables Vol C Tables 4.2.6.8 and 6.1.1.4'
O O 0.0106 0.0060 'International Tables Vol C Tables 4.2.6.8 and 6.1.1.4'
S S 0.1246 0.1234 'International Tables Vol C Tables 4.2.6.8 and 6.1.1.4'

loop_
_geom_angle_atom_site_label_1
_geom_angle_atom_site_label_2
_geom_angle_atom_site_label_3
_geom_angle
C8 O1 H1 108.9(5)
C2 N1 N2 115.92(4)
C1 N2 N1 120.88(6)
C1 N2 H2n 120.6(6)
N1 N2 H2n 118.3(6)
C1 N3 H3b 118.2(5)
C1 N3 H3a 121.3(6)
H3a N3 H3b 119.9(8)
N3 C1 N2 118.57(6)
N3 C1 S1 122.46(6)
N2 C1 S1 118.96(6)
N1 C2 C3 121.94(6)
N1 C2 H2 121.5(5)
C3 C2 H2 116.6(5)
C4 C3 C8 118.60(4)
C4 C3 C2 118.64(6)
C8 C3 C2 122.77(4)
C5 C4 C3 121.29(8)
C5 C4 H4 119.8(4)
C3 C4 H4 118.7(4)
C4 C5 C6 119.29(9)
C7 C6 C5 120.65(6)
C7 C6 H6 119.5(5)
C5 C6 H6 119.8(5)
C6 C7 C8 119.78(8)
C6 C7 H7 122.8(5)
C8 C7 H7 117.4(5)
O1 C8 C7 118.19(5)
O1 C8 C3 121.50(6)
C7 C8 C3 120.34(7)

loop_
_geom_bond_atom_site_label_1
_geom_bond_atom_site_label_2
_geom_bond_distance
S1 C1 1.690(4)
O1 C8 1.3584(8)
O1 H1 0.929(9)
N1 C2 1.2928(6)
N1 N2 1.3688(5)
N2 C1 1.3489(6)
N2 H2n 0.986(10)
N3 C1 1.3326(8)
N3 H3b 1.013(9)
N3 H3a 1.004(10)
C2 C3 1.4521(5)
C2 H2 1.065(9)
C3 C4 1.4048(8)
C3 C8 1.4093(7)
C4 C5 1.3868(7)
C4 H4 1.080(7)
C5 C6 1.3974(10)
C5 H5 1.079(9)
C6 C7 1.3934(10)
C6 H6 1.085(9)
C7 C8 1.3954(7)
C7 H7 1.074(8)
